data_1550687
loop_
_publ_author_name
'Nanpo, Yuuki'
'Okuno, Tsunehisa'

_publ_section_title
;
 3-(4-Iodophenyl)pentanedinitrile
;
_journal_coeditor_code PK4025
_journal_issue 2
_journal_name_full IUCrData
_journal_page_first x190282
_journal_paper_doi 10.1107/S2414314619002827
_journal_volume 4
_journal_year 2019
_chemical_formula_iupac 'C11 H9 I N2'
_chemical_formula_moiety 'C11 H9 I N2'
_chemical_formula_sum 'C11 H9 I N2'
_chemical_formula_weight 296.11
_chemical_name_systematic
;
3-(4-Iodophenyl)pentanedinitrile
;
_space_group_crystal_system monoclinic
_space_group_IT_number 14
_space_group_name_Hall '-P 2ybc'
_space_group_name_H-M_alt 'P 1 21/c 1'
_symmetry_space_group_name_Hall '-P 2ybc'
_symmetry_space_group_name_H-M 'P 1 21/c 1'
_atom_sites_solution_hydrogens geom
_atom_sites_solution_primary direct
_atom_sites_solution_secondary difmap
_cell_angle_alpha 90.0000
_cell_angle_beta 90.507(10)
_cell_angle_gamma 90.0000
_cell_formula_units_Z 4
_cell_length_a 6.508(4)
_cell_length_b 10.524(6)
_cell_length_c 16.047(10)
_cell_measurement_reflns_used 2574
_cell_measurement_temperature 93
_cell_measurement_theta_max 25.02
_cell_measurement_theta_min 2.54
_cell_volume 1099.0(11)
_computing_cell_refinement
;
CrystalClear (Rigaku, 2008)
;
_computing_data_collection
;
CrystalClear (Rigaku, 2008)
;
_computing_data_reduction
;
CrystalClear (Rigaku, 2008)
;
_computing_molecular_graphics
;
<i>ORTEP-3 for Windows</i> (Farrugia, 2012)
;
_computing_publication_material
;
CrystalStructure (Rigaku, 2014)
;
_computing_structure_refinement
;
SHELXL2013 (Sheldrick, 2015)
;
_computing_structure_solution
;
SIR92 (Altomare <i>et al.</i>,  1994)
;
_diffrn_ambient_temperature 93
_diffrn_detector_area_resol_mean 7.111
_diffrn_measured_fraction_theta_full 0.991
_diffrn_measured_fraction_theta_max 0.991
_diffrn_measurement_device_type 'Rigaku Saturn724+'
_diffrn_measurement_method \w
_diffrn_radiation_type 'Mo K\a'
_diffrn_radiation_wavelength 0.71075
_diffrn_reflns_av_R_equivalents 0.0650
_diffrn_reflns_limit_h_max 6
_diffrn_reflns_limit_h_min -7
_diffrn_reflns_limit_k_max 12
_diffrn_reflns_limit_k_min -12
_diffrn_reflns_limit_l_max 19
_diffrn_reflns_limit_l_min -18
_diffrn_reflns_number 7204
_diffrn_reflns_theta_full 25.000
_diffrn_reflns_theta_max 25.000
_diffrn_reflns_theta_min 3.130
_diffrn_standards_number 0
_exptl_absorpt_coefficient_mu 2.877
_exptl_absorpt_correction_T_max 0.944
_exptl_absorpt_correction_T_min 0.744
_exptl_absorpt_correction_type numerical
_exptl_absorpt_process_details
;
(NUMABS; Rigaku, 1999)
;
_exptl_crystal_colour colorless
_exptl_crystal_density_diffrn 1.790
_exptl_crystal_density_method 'not measured'
_exptl_crystal_description prism
_exptl_crystal_F_000 568.00
_exptl_crystal_size_max 0.150
_exptl_crystal_size_mid 0.100
_exptl_crystal_size_min 0.020
_refine_diff_density_max 1.02
_refine_diff_density_min -0.83
_refine_ls_extinction_method none
_refine_ls_goodness_of_fit_ref 1.207
_refine_ls_hydrogen_treatment constr
_refine_ls_number_parameters 127
_refine_ls_number_reflns 1920
_refine_ls_number_restraints 0
_refine_ls_R_factor_all 0.0855
_refine_ls_R_factor_gt 0.0684
_refine_ls_shift/su_max 0.001
_refine_ls_structure_factor_coef Fsqd
_refine_ls_weighting_details 'w = 1/[\s^2^(Fo^2^)+(0.0000P)^2^+7.5421P] where P=(Fo^2^+2Fc^2^)/3'
_refine_ls_weighting_scheme calc
_refine_ls_wR_factor_gt 0.0896
_refine_ls_wR_factor_ref 0.0951
_reflns_number_gt 1618
_reflns_number_total 1920
_reflns_threshold_expression F^2^>2.0\s(F^2^)
_cod_data_source_file pk4025sup1.cif
_cod_data_source_block I
_cod_database_code 1550687

loop_
_symmetry_equiv_pos_site_id
_space_group_symop_operation_xyz
1 +X,+Y,+Z
2 -X,1/2+Y,1/2-Z
3 -X,-Y,-Z
4 +X,1/2-Y,1/2+Z

loop_
_atom_site_type_symbol
_atom_site_label
_atom_site_fract_x
_atom_site_fract_y
_atom_site_fract_z
_atom_site_U_iso_or_equiv
_atom_site_adp_type
_atom_site_calc_flag
_atom_site_refinement_flags
_atom_site_occupancy
_atom_site_site_symmetry_multiplicity
I I1 0.77853(9) 0.16532(6) 0.51640(4) 0.0351(2) Uani d . 1 4
N N1 0.2457(12) 0.0590(8) -0.0356(5) 0.045(2) Uani d . 1 4
N N2 0.0921(11) -0.2452(7) 0.2869(4) 0.0362(19) Uani d . 1 4
C C1 0.2949(14) 0.0783(8) 0.0303(6) 0.035(2) Uani d . 1 4
C C2 0.3609(14) 0.1037(8) 0.1178(5) 0.035(2) Uani d . 1 4
C C3 0.3499(13) -0.0126(9) 0.1745(5) 0.034(2) Uani d . 1 4
C C4 0.1348(14) -0.0614(9) 0.1804(5) 0.041(2) Uani d . 1 4
C C5 0.1166(12) -0.1689(9) 0.2395(5) 0.0301(19) Uani d . 1 4
C C6 0.4440(13) 0.0237(8) 0.2588(5) 0.030(2) Uani d . 1 4
C C7 0.6281(12) -0.0277(8) 0.2834(5) 0.030(2) Uani d . 1 4
C C8 0.7244(13) 0.0096(9) 0.3576(5) 0.032(2) Uani d . 1 4
C C9 0.6311(12) 0.0997(8) 0.4067(5) 0.0248(19) Uani d . 1 4
C C10 0.4428(13) 0.1489(9) 0.3852(5) 0.035(2) Uani d . 1 4
C C11 0.3499(13) 0.1095(8) 0.3110(5) 0.034(2) Uani d . 1 4
H H2A 0.2728 0.1714 0.1411 0.0425 Uiso calc R 1 4
H H2B 0.50393 0.13561 0.11769 0.0425 Uiso calc R 1 4
H H3 0.43663 -0.08104 0.14959 0.0402 Uiso calc R 1 4
H H4A 0.04378 0.00848 0.19859 0.0497 Uiso calc R 1 4
H H4B 0.08771 -0.08939 0.12454 0.0497 Uiso calc R 1 4
H H7 0.69157 -0.08991 0.24927 0.0363 Uiso calc R 1 4
H H8 0.85222 -0.02667 0.37399 0.0389 Uiso calc R 1 4
H H10 0.37682 0.20873 0.42025 0.0416 Uiso calc R 1 4
H H11 0.21879 0.14254 0.29604 0.0412 Uiso calc R 1 4

loop_
_atom_site_aniso_label
_atom_site_aniso_U_11
_atom_site_aniso_U_22
_atom_site_aniso_U_33
_atom_site_aniso_U_12
_atom_site_aniso_U_13
_atom_site_aniso_U_23
I1 0.0355(3) 0.0376(3) 0.0322(3) 0.0030(3) -0.0112(2) -0.0077(3)
N1 0.041(5) 0.064(6) 0.030(5) 0.002(4) 0.000(4) 0.002(4)
N2 0.040(5) 0.040(5) 0.029(4) -0.017(4) 0.000(3) 0.001(4)
C1 0.036(5) 0.020(5) 0.047(6) 0.009(4) 0.008(5) 0.005(4)
C2 0.046(6) 0.032(5) 0.028(5) 0.000(4) 0.003(4) 0.006(4)
C3 0.039(5) 0.039(5) 0.023(4) -0.001(4) -0.005(4) 0.006(4)
C4 0.047(6) 0.051(6) 0.025(5) -0.006(5) -0.004(4) 0.007(4)
C5 0.037(5) 0.033(5) 0.020(4) -0.011(5) -0.007(4) -0.007(4)
C6 0.044(6) 0.025(5) 0.021(4) -0.004(4) -0.007(4) 0.002(4)
C7 0.032(5) 0.035(5) 0.024(5) -0.002(4) 0.011(4) -0.001(4)
C8 0.029(5) 0.038(5) 0.030(5) -0.004(4) -0.005(4) 0.003(4)
C9 0.031(5) 0.022(4) 0.020(4) -0.001(4) -0.009(4) -0.002(4)
C10 0.035(5) 0.032(5) 0.037(5) 0.003(4) -0.013(4) 0.002(4)
C11 0.029(5) 0.035(5) 0.039(5) -0.008(4) -0.020(4) 0.005(4)

loop_
_atom_type_symbol
_atom_type_description
_atom_type_scat_dispersion_real
_atom_type_scat_dispersion_imag
_atom_type_scat_source
C C 0.0033 0.0016
;
International Tables for Crystallography
(Vol. C, Tables 4.2.6.8 and 6.1.1.4)
;
H H 0.0000 0.0000
;
International Tables for Crystallography
(Vol. C, Table 6.1.1.4)
;
I I -0.4742 1.8119
;
International Tables for Crystallography
(Vol. C, Tables 4.2.6.8 and 6.1.1.4)
;
N N 0.0061 0.0033
;
International Tables for Crystallography
(Vol. C, Tables 4.2.6.8 and 6.1.1.4)
;

loop_
_geom_angle_atom_site_label_1
_geom_angle_atom_site_label_2
_geom_angle_atom_site_label_3
_geom_angle
_geom_angle_publ_flag
N1 C1 C2 179.8(9) no
C1 C2 C3 113.8(7) no
C2 C3 C4 111.2(7) no
C2 C3 C6 107.9(7) no
C4 C3 C6 113.4(7) no
C3 C4 C5 112.6(7) no
N2 C5 C4 175.0(9) no
C3 C6 C7 119.9(7) no
C3 C6 C11 121.6(7) no
C7 C6 C11 118.5(7) no
C6 C7 C8 121.3(8) no
C7 C8 C9 119.0(8) no
I1 C9 C8 120.1(6) no
I1 C9 C10 119.0(6) no
C8 C9 C10 120.9(7) no
C9 C10 C11 118.9(8) no
C6 C11 C10 121.4(8) no
C1 C2 H2A 108.800 no
C1 C2 H2B 108.802 no
C3 C2 H2A 108.805 no
C3 C2 H2B 108.800 no
H2A C2 H2B 107.673 no
C2 C3 H3 108.068 no
C4 C3 H3 108.070 no
C6 C3 H3 108.068 no
C3 C4 H4A 109.087 no
C3 C4 H4B 109.085 no
C5 C4 H4A 109.082 no
C5 C4 H4B 109.080 no
H4A C4 H4B 107.844 no
C6 C7 H7 119.373 no
C8 C7 H7 119.368 no
C7 C8 H8 120.514 no
C9 C8 H8 120.523 no
C9 C10 H10 120.539 no
C11 C10 H10 120.550 no
C6 C11 H11 119.287 no
C10 C11 H11 119.285 no

loop_
_geom_bond_atom_site_label_1
_geom_bond_atom_site_label_2
_geom_bond_distance
_geom_bond_publ_flag
I1 C9 2.113(8) no
N1 C1 1.120(12) no
N2 C5 1.118(11) no
C1 C2 1.489(13) no
C2 C3 1.526(12) no
C3 C4 1.495(12) no
C3 C6 1.529(11) no
C4 C5 1.482(13) no
C6 C7 1.369(12) no
C6 C11 1.379(12) no
C7 C8 1.398(11) no
C8 C9 1.378(12) no
C9 C10 1.371(11) no
C10 C11 1.393(12) no
C2 H2A 0.990 no
C2 H2B 0.990 no
C3 H3 1.000 no
C4 H4A 0.990 no
C4 H4B 0.990 no
C7 H7 0.950 no
C8 H8 0.950 no
C10 H10 0.950 no
C11 H11 0.950 no

loop_
_geom_hbond_atom_site_label_D
_geom_hbond_atom_site_label_H
_geom_hbond_atom_site_label_A
_geom_hbond_site_symmetry_A
_geom_hbond_distance_DH
_geom_hbond_distance_HA
_geom_hbond_distance_DA
_geom_hbond_angle_DHA
_geom_hbond_publ_flag
C4 H4B N1 3_555 0.99 2.612 3.387(12) 135.2 yes

loop_
_geom_torsion_atom_site_label_1
_geom_torsion_atom_site_label_2
_geom_torsion_atom_site_label_3
_geom_torsion_atom_site_label_4
_geom_torsion
_geom_torsion_publ_flag
C1 C2 C3 C4 -61.3(9) no
C1 C2 C3 C6 173.8(6) no
C2 C3 C4 C5 -176.1(6) no
C2 C3 C6 C7 -110.6(8) no
C2 C3 C6 C11 68.2(9) no
C4 C3 C6 C7 125.8(8) no
C4 C3 C6 C11 -55.4(10) no
C6 C3 C4 C5 -54.3(9) no
C3 C6 C7 C8 175.9(7) no
C3 C6 C11 C10 -175.6(7) no
C7 C6 C11 C10 3.2(12) no
C11 C6 C7 C8 -2.9(12) no
C6 C7 C8 C9 0.1(12) no
C7 C8 C9 I1 -177.0(6) no
C7 C8 C9 C10 2.6(12) no
I1 C9 C10 C11 177.3(5) no
C8 C9 C10 C11 -2.3(12) no
C9 C10 C11 C6 -0.7(12) no
